data_7043624
loop_
_publ_author_name
'Wang, Jian'
'Miao, Hao'
'Xiao, Zhao-Xin'
'Zhou, Yan'
'Deng, Lin-Dan'
'Zhang, Yiquan'
'Wang, Xin-Yi'

_publ_section_title
;
 Syntheses, Structures and Magnetic Properties of Lanthanide Complexes of
 the Pyrimidyl-Substituted Nitronyl Nitroxide Radical
;
_journal_name_full 'Dalton Trans.'
_journal_paper_doi 10.1039/C7DT01037K
_journal_year 2017
_chemical_formula_moiety '(C26 H18 F18 N4 O8 Tb), 0.5 (C7 H16)'
_chemical_formula_sum 'C29.5 H26 F18 N4 O8 Tb'
_chemical_formula_weight 1065.46
_chemical_name_common '[(NIT-2-Pm)Tb(hfac)3]0.5(C7H16)'
_space_group_crystal_system monoclinic
_space_group_IT_number 14
_space_group_name_Hall '-P 2yn'
_space_group_name_H-M_alt 'P 1 21/n 1'
_symmetry_space_group_name_Hall '-P 2yn'
_symmetry_space_group_name_H-M 'P 1 21/n 1'
_atom_sites_solution_hydrogens geom
_audit_creation_method SHELXL-2014/7
_audit_update_record
;
2017-06-28 deposited with the CCDC.
2017-07-14 downloaded from the CCDC.
;
_cell_angle_alpha 90
_cell_angle_beta 109.5310(10)
_cell_angle_gamma 90
_cell_formula_units_Z 4
_cell_length_a 16.4875(7)
_cell_length_b 12.5863(6)
_cell_length_c 21.1614(9)
_cell_measurement_reflns_used 8792
_cell_measurement_temperature 296(2)
_cell_measurement_theta_max 25.78
_cell_measurement_theta_min 2.50
_cell_volume 4138.7(3)
_computing_cell_refinement 'Bruker SMART'
_computing_data_collection 'Bruker SMART'
_computing_data_reduction 'Bruker SAINT'
_computing_molecular_graphics 'Bruker SHELXTL'
_computing_publication_material 'Bruker SHELXTL'
_computing_structure_refinement 'SHELXL-2014/7 (Sheldrick, 2014)'
_computing_structure_solution 'Bruker SHELXTL'
_diffrn_ambient_temperature 296(2)
_diffrn_measured_fraction_theta_full 0.999
_diffrn_measured_fraction_theta_max 0.998
_diffrn_measurement_device_type 'CCD area detector'
_diffrn_measurement_method 'phi and omega scans'
_diffrn_radiation_type MoK\a
_diffrn_radiation_wavelength 0.71073
_diffrn_reflns_av_R_equivalents 0.0257
_diffrn_reflns_av_unetI/netI 0.0311
_diffrn_reflns_Laue_measured_fraction_full 0.999
_diffrn_reflns_Laue_measured_fraction_max 0.998
_diffrn_reflns_limit_h_max 21
_diffrn_reflns_limit_h_min -19
_diffrn_reflns_limit_k_max 15
_diffrn_reflns_limit_k_min -16
_diffrn_reflns_limit_l_max 27
_diffrn_reflns_limit_l_min -27
_diffrn_reflns_number 27206
_diffrn_reflns_point_group_measured_fraction_full 0.999
_diffrn_reflns_point_group_measured_fraction_max 0.998
_diffrn_reflns_theta_full 25.242
_diffrn_reflns_theta_max 27.513
_diffrn_reflns_theta_min 1.912
_exptl_absorpt_coefficient_mu 1.838
_exptl_absorpt_correction_T_max 0.65
_exptl_absorpt_correction_T_min 0.57
_exptl_absorpt_correction_type multi-scan
_exptl_absorpt_process_details sadabs
_exptl_crystal_colour PURPLE
_exptl_crystal_density_diffrn 1.710
_exptl_crystal_description BLOCK
_exptl_crystal_F_000 2088
_exptl_crystal_size_max 0.300
_exptl_crystal_size_mid 0.270
_exptl_crystal_size_min 0.210
_refine_diff_density_max 0.757
_refine_diff_density_min -0.504
_refine_diff_density_rms 0.068
_refine_ls_extinction_method none
_refine_ls_goodness_of_fit_ref 1.066
_refine_ls_hydrogen_treatment constr
_refine_ls_matrix_type full
_refine_ls_number_parameters 626
_refine_ls_number_reflns 9499
_refine_ls_number_restraints 417
_refine_ls_restrained_S_all 1.157
_refine_ls_R_factor_all 0.0508
_refine_ls_R_factor_gt 0.0346
_refine_ls_shift/su_max 0.002
_refine_ls_shift/su_mean 0.000
_refine_ls_structure_factor_coef Fsqd
_refine_ls_weighting_details 'w=1/[\s^2^(Fo^2^)+(0.0638P)^2^] where P=(Fo^2^+2Fc^2^)/3'
_refine_ls_weighting_scheme calc
_refine_ls_wR_factor_gt 0.0981
_refine_ls_wR_factor_ref 0.1079
_reflns_Friedel_coverage 0.000
_reflns_number_gt 7143
_reflns_number_total 9499
_reflns_threshold_expression 'I > 2\s(I)'
_cod_data_source_file c7dt01037k4.cif
_cod_data_source_block 1538975
_cod_original_formula_sum 'C29.50 H26 F18 N4 O8 Tb'
_cod_database_code 7043624
_shelx_shelxl_version_number 2014/7
_shelx_space_group_comment
;
The symmetry employed for this shelxl refinement is uniquely defined
by the following loop, which should always be used as a source of
symmetry information in preference to the above space-group names.
They are only intended as comments.
;
_shelx_estimated_absorpt_t_min 0.609
_shelx_estimated_absorpt_t_max 0.699

loop_
_space_group_symop_operation_xyz
'x, y, z'
'-x+1/2, y+1/2, -z+1/2'
'-x, -y, -z'
'x-1/2, -y-1/2, z-1/2'

loop_
_atom_site_label
_atom_site_type_symbol
_atom_site_fract_x
_atom_site_fract_y
_atom_site_fract_z
_atom_site_U_iso_or_equiv
_atom_site_adp_type
_atom_site_occupancy
_atom_site_site_symmetry_order
_atom_site_calc_flag
_atom_site_refinement_flags_posn
_atom_site_refinement_flags_adp
_atom_site_refinement_flags_occupancy
_atom_site_disorder_assembly
_atom_site_disorder_group
Tb1 Tb 0.56841(2) 0.06114(2) 0.80157(2) 0.04978(8) Uani 1 1 d . . . . .
F1 F 0.5873(6) 0.3967(6) 0.6361(5) 0.113(2) Uani 0.5 1 d . U P A 1
F2 F 0.5784(8) 0.2540(9) 0.5789(5) 0.126(3) Uani 0.5 1 d . U P A 1
F3 F 0.6859(3) 0.2811(7) 0.6674(3) 0.0857(16) Uani 0.5 1 d . U P A 1
F4 F 0.2816(6) 0.2603(11) 0.6152(7) 0.176(4) Uani 0.5 1 d . U P B 1
F5 F 0.3061(7) 0.3214(11) 0.7042(7) 0.167(3) Uani 0.5 1 d . U P B 1
F6 F 0.2764(7) 0.1961(10) 0.7046(6) 0.147(3) Uani 0.5 1 d . U P B 1
F7 F 0.5434(11) 0.3794(10) 0.9812(6) 0.165(4) Uani 0.5 1 d . U P C 1
F8 F 0.6051(10) 0.4076(10) 0.9141(9) 0.162(4) Uani 0.5 1 d . U P C 1
F9 F 0.4658(11) 0.4220(9) 0.8796(9) 0.206(5) Uani 0.5 1 d . U P C 1
F10 F 0.3221(7) 0.1074(8) 0.9318(6) 0.116(3) Uani 0.5 1 d . U P D 1
F11 F 0.3992(10) -0.0446(15) 0.9501(9) 0.164(6) Uani 0.5 1 d . U P D 1
F12 F 0.3104(7) 0.0038(12) 0.8528(6) 0.145(4) Uani 0.5 1 d . U P D 1
F3' F 0.6508(7) 0.2159(8) 0.6237(6) 0.143(2) Uani 0.5 1 d . U P A 2
F2' F 0.5533(7) 0.3097(9) 0.5756(5) 0.120(3) Uani 0.5 1 d . U P A 2
F1' F 0.6371(8) 0.3668(11) 0.6624(5) 0.150(3) Uani 0.5 1 d . U P A 2
F5' F 0.3034(6) 0.3328(8) 0.6321(5) 0.142(3) Uani 0.5 1 d D U P B 2
F4' F 0.2691(6) 0.1671(9) 0.6648(6) 0.169(4) Uani 0.5 1 d D U P B 2
F6' F 0.3255(7) 0.3193(9) 0.7431(5) 0.152(3) Uani 0.5 1 d D U P B 2
F9' F 0.6274(9) 0.3557(10) 0.9773(8) 0.206(4) Uani 0.5 1 d . U P C 2
F7' F 0.4891(9) 0.4064(9) 0.9408(9) 0.159(4) Uani 0.5 1 d . U P C 2
F8' F 0.5580(10) 0.4269(8) 0.8738(7) 0.151(4) Uani 0.5 1 d . U P C 2
F10' F 0.3963(8) 0.0374(11) 0.9853(5) 0.152(4) Uani 0.5 1 d . U P D 2
F11' F 0.3679(10) -0.0654(11) 0.9067(9) 0.144(5) Uani 0.5 1 d . U P D 2
F12' F 0.3047(9) 0.0695(14) 0.8924(11) 0.198(7) Uani 0.5 1 d . U P D 2
F13 F 0.8293(3) 0.1915(3) 0.9683(2) 0.1578(17) Uani 1 1 d . U . . .
F14 F 0.8953(3) 0.1012(4) 0.9251(2) 0.1549(16) Uani 1 1 d . U . . .
F15 F 0.8845(3) 0.0519(3) 1.0155(2) 0.193(3) Uani 1 1 d . U . . .
F16 F 0.6082(2) -0.2604(3) 0.94761(18) 0.1188(11) Uani 1 1 d . U . . .
F17 F 0.7434(2) -0.2739(3) 0.97849(18) 0.1403(15) Uani 1 1 d . U . . .
F18 F 0.6665(2) -0.3116(2) 0.87847(16) 0.1089(10) Uani 1 1 d . U . . .
O1 O 0.47785(16) -0.0519(2) 0.72404(15) 0.0641(7) Uani 1 1 d . . . . .
O2 O 0.6046(2) -0.3763(3) 0.7222(2) 0.1059(11) Uani 1 1 d . . . . .
O3 O 0.59565(15) 0.1777(2) 0.72566(13) 0.0597(6) Uani 1 1 d . . . . .
O4 O 0.43818(17) 0.1534(2) 0.74487(15) 0.0698(7) Uani 1 1 d . . . . .
O5 O 0.5715(2) 0.2177(2) 0.86474(16) 0.0813(8) Uani 1 1 d . . . . .
O6 O 0.48060(18) 0.0314(2) 0.86575(14) 0.0692(7) Uani 1 1 d . . . . .
O7 O 0.71058(17) 0.0846(2) 0.87235(13) 0.0625(6) Uani 1 1 d . . . . .
O8 O 0.61464(16) -0.1025(2) 0.85859(13) 0.0602(6) Uani 1 1 d . . . . .
N1 N 0.48990(18) -0.1533(3) 0.71919(15) 0.0575(7) Uani 1 1 d . . . . .
N2 N 0.5487(2) -0.3053(3) 0.71411(18) 0.0682(8) Uani 1 1 d . . . . .
N3 N 0.65505(17) -0.0463(2) 0.73812(15) 0.0521(7) Uani 1 1 d . . . . .
N4 N 0.6810(2) -0.1997(3) 0.68161(17) 0.0662(8) Uani 1 1 d . . . . .
C1 C 0.5607(2) -0.1999(3) 0.71713(18) 0.0541(8) Uani 1 1 d . . . . .
C2 C 0.6379(2) -0.1453(3) 0.71300(17) 0.0507(7) Uani 1 1 d . . . . .
C3 C 0.7242(2) 0.0003(3) 0.72958(19) 0.0591(9) Uani 1 1 d . . . . .
H2 H 0.7399 0.0681 0.7466 0.071 Uiso 1 1 calc R U . . .
C4 C 0.7722(3) -0.0501(3) 0.6963(2) 0.0680(11) Uani 1 1 d . . . . .
H3 H 0.8189 -0.0167 0.6895 0.082 Uiso 1 1 calc R U . . .
C5 C 0.7483(3) -0.1517(4) 0.6734(2) 0.0718(11) Uani 1 1 d . . . . .
H4 H 0.7805 -0.1877 0.6516 0.086 Uiso 1 1 calc R U . . .
C6 C 0.4217(2) -0.2313(4) 0.7208(2) 0.0752(12) Uani 1 1 d . . . . .
C7 C 0.4254(4) -0.2361(5) 0.7941(3) 0.118(2) Uani 1 1 d . . . . .
H10A H 0.4820 -0.2576 0.8219 0.177 Uiso 1 1 calc R U . . .
H10B H 0.3839 -0.2864 0.7984 0.177 Uiso 1 1 calc R U . . .
H10C H 0.4128 -0.1671 0.8079 0.177 Uiso 1 1 calc R U . . .
C8 C 0.3345(3) -0.1919(5) 0.6778(3) 0.114(2) Uani 1 1 d . . . . .
H11A H 0.3207 -0.1282 0.6971 0.171 Uiso 1 1 calc R U . . .
H11B H 0.2920 -0.2453 0.6755 0.171 Uiso 1 1 calc R U . . .
H11C H 0.3352 -0.1770 0.6335 0.171 Uiso 1 1 calc R U . . .
C9 C 0.4552(3) -0.3323(4) 0.6972(3) 0.0848(14) Uani 1 1 d . . . . .
C10 C 0.4464(5) -0.4341(5) 0.7322(6) 0.154(3) Uani 1 1 d . . . . .
H9A H 0.4693 -0.4922 0.7140 0.232 Uiso 1 1 calc R U . . .
H9B H 0.3867 -0.4471 0.7255 0.232 Uiso 1 1 calc R U . . .
H9C H 0.4775 -0.4279 0.7793 0.232 Uiso 1 1 calc R U . . .
C11 C 0.4207(4) -0.3470(6) 0.6206(3) 0.140(3) Uani 1 1 d . . . . .
H8A H 0.4194 -0.2795 0.5992 0.210 Uiso 1 1 calc R U . . .
H8B H 0.3636 -0.3760 0.6074 0.210 Uiso 1 1 calc R U . . .
H8C H 0.4576 -0.3947 0.6075 0.210 Uiso 1 1 calc R U . . .
C12 C 0.6003(4) 0.2889(5) 0.6377(3) 0.0852(13) Uani 1 1 d . U . . .
C13 C 0.5511(3) 0.2362(3) 0.6795(2) 0.0623(9) Uani 1 1 d . . . . .
C14 C 0.4660(3) 0.2591(4) 0.6625(2) 0.0874(14) Uani 1 1 d . . . . .
H14 H 0.4406 0.3039 0.6263 0.105 Uiso 1 1 calc R U . . .
C15 C 0.4156(3) 0.2173(4) 0.6979(2) 0.0783(13) Uani 1 1 d . . . . .
C16 C 0.3212(5) 0.2498(8) 0.6764(5) 0.142(2) Uani 1 1 d . U . . .
C17 C 0.5442(7) 0.3644(7) 0.9216(6) 0.147(3) Uani 1 1 d . U . . .
C18 C 0.5262(3) 0.2504(4) 0.8970(3) 0.0880(14) Uani 1 1 d . . . . .
C19 C 0.4613(3) 0.1949(4) 0.9116(3) 0.0944(15) Uani 1 1 d . . . . .
H19 H 0.4288 0.2303 0.9335 0.113 Uiso 1 1 calc R U . . .
C20 C 0.4439(3) 0.0905(4) 0.8950(2) 0.0755(12) Uani 1 1 d . . . . .
C21 C 0.3725(5) 0.0350(7) 0.9131(5) 0.112(2) Uani 1 1 d . . . . .
C22 C 0.8430(3) 0.0921(4) 0.9602(2) 0.0821(13) Uani 1 1 d . . . . .
C23 C 0.7617(2) 0.0324(3) 0.92004(17) 0.0560(8) Uani 1 1 d . . . . .
C24 C 0.7509(3) -0.0691(3) 0.93885(19) 0.0632(10) Uani 1 1 d . . . . .
H24 H 0.7937 -0.0986 0.9753 0.076 Uiso 1 1 calc R U . . .
C25 C 0.6790(2) -0.1301(3) 0.90592(17) 0.0541(8) Uani 1 1 d . . . . .
C26 C 0.6751(3) -0.2451(4) 0.9281(2) 0.0777(12) Uani 1 1 d . . . . .

loop_
_atom_site_aniso_label
_atom_site_aniso_U_11
_atom_site_aniso_U_22
_atom_site_aniso_U_33
_atom_site_aniso_U_23
_atom_site_aniso_U_13
_atom_site_aniso_U_12
Tb1 0.04650(11) 0.04979(11) 0.05651(12) 0.00102(7) 0.02181(8) 0.00213(7)
F1 0.132(6) 0.074(4) 0.151(7) 0.047(4) 0.070(5) 0.016(4)
F2 0.142(7) 0.163(8) 0.081(5) -0.012(6) 0.048(5) -0.031(6)
F3 0.061(3) 0.124(5) 0.083(3) 0.031(3) 0.039(3) -0.004(3)
F4 0.078(5) 0.225(8) 0.187(7) 0.046(7) -0.005(5) 0.032(6)
F5 0.112(4) 0.202(5) 0.188(6) 0.007(5) 0.050(4) 0.066(4)
F6 0.071(4) 0.191(5) 0.187(6) 0.023(5) 0.054(4) 0.035(4)
F7 0.222(9) 0.124(6) 0.169(8) -0.076(6) 0.089(7) -0.029(7)
F8 0.200(9) 0.102(6) 0.208(9) -0.066(7) 0.100(7) -0.052(6)
F9 0.239(9) 0.117(6) 0.254(10) 0.005(7) 0.070(9) 0.022(6)
F10 0.099(6) 0.143(6) 0.144(7) -0.040(6) 0.092(6) -0.015(5)
F11 0.154(9) 0.179(12) 0.180(12) 0.071(10) 0.084(9) -0.023(8)
F12 0.110(6) 0.187(9) 0.160(8) -0.058(8) 0.076(6) -0.072(7)
F3' 0.154(6) 0.172(6) 0.148(6) 0.060(5) 0.110(5) 0.045(5)
F2' 0.129(5) 0.158(7) 0.086(4) 0.060(5) 0.051(4) 0.024(5)
F1' 0.178(8) 0.159(7) 0.111(6) 0.009(6) 0.046(6) -0.077(6)
F5' 0.085(5) 0.165(7) 0.174(7) 0.079(6) 0.040(5) 0.077(5)
F4' 0.049(3) 0.215(8) 0.214(8) 0.021(7) 0.008(5) 0.002(5)
F6' 0.139(4) 0.169(4) 0.160(5) -0.006(3) 0.065(3) 0.045(3)
F9' 0.222(8) 0.144(7) 0.210(8) -0.079(7) 0.019(8) -0.034(7)
F7' 0.197(8) 0.102(5) 0.200(9) -0.061(7) 0.098(7) 0.018(6)
F8' 0.203(9) 0.077(5) 0.199(9) -0.003(5) 0.103(7) -0.005(6)
F10' 0.168(8) 0.212(9) 0.113(6) 0.000(6) 0.098(6) -0.047(7)
F11' 0.145(10) 0.137(8) 0.190(12) -0.024(8) 0.109(9) -0.060(7)
F12' 0.102(8) 0.238(15) 0.267(16) 0.059(12) 0.078(11) 0.001(9)
F13 0.151(3) 0.099(3) 0.165(3) -0.039(2) -0.025(3) -0.028(2)
F14 0.104(3) 0.215(4) 0.144(3) -0.020(3) 0.038(2) -0.070(3)
F15 0.182(4) 0.184(4) 0.114(3) 0.071(3) -0.084(3) -0.110(3)
F16 0.151(3) 0.092(2) 0.145(3) 0.0254(19) 0.091(2) -0.0165(19)
F17 0.149(3) 0.085(2) 0.133(3) 0.0489(19) -0.025(2) -0.013(2)
F18 0.162(3) 0.0598(15) 0.108(2) -0.0110(15) 0.049(2) -0.0027(17)
O1 0.0416(13) 0.0669(18) 0.0806(18) -0.0164(13) 0.0163(13) 0.0048(11)
O2 0.090(2) 0.081(2) 0.150(3) -0.012(2) 0.044(2) 0.0057(19)
O3 0.0544(14) 0.0604(15) 0.0691(16) 0.0131(12) 0.0273(12) 0.0080(12)
O4 0.0584(15) 0.0723(18) 0.0866(19) 0.0107(15) 0.0349(14) 0.0165(13)
O5 0.093(2) 0.0704(19) 0.098(2) -0.0219(16) 0.0548(18) -0.0123(15)
O6 0.0694(17) 0.0752(17) 0.0758(18) 0.0007(14) 0.0414(15) -0.0001(14)
O7 0.0602(15) 0.0587(15) 0.0624(16) 0.0046(12) 0.0124(13) -0.0057(12)
O8 0.0582(15) 0.0542(14) 0.0657(16) 0.0048(12) 0.0173(13) -0.0032(12)
N1 0.0432(15) 0.065(2) 0.0627(18) -0.0114(14) 0.0152(13) -0.0054(13)
N2 0.0550(18) 0.0579(19) 0.088(2) -0.0089(17) 0.0193(16) 0.0005(15)
N3 0.0395(14) 0.0578(18) 0.0595(17) -0.0011(13) 0.0171(13) 0.0025(12)
N4 0.0632(19) 0.067(2) 0.075(2) -0.0146(16) 0.0323(16) -0.0003(16)
C1 0.0473(18) 0.053(2) 0.059(2) -0.0055(16) 0.0143(15) -0.0006(15)
C2 0.0399(16) 0.057(2) 0.0541(19) -0.0036(15) 0.0135(14) 0.0031(14)
C3 0.0501(19) 0.058(2) 0.075(2) 0.0014(18) 0.0286(18) 0.0016(16)
C4 0.056(2) 0.071(3) 0.088(3) 0.001(2) 0.039(2) 0.0013(18)
C5 0.064(2) 0.082(3) 0.080(3) -0.009(2) 0.039(2) 0.008(2)
C6 0.051(2) 0.075(3) 0.097(3) -0.017(2) 0.021(2) -0.0215(19)
C7 0.099(4) 0.150(5) 0.123(5) -0.020(4) 0.062(4) -0.053(4)
C8 0.046(2) 0.113(4) 0.167(6) -0.021(4) 0.014(3) -0.012(3)
C9 0.056(2) 0.072(3) 0.125(4) -0.020(3) 0.027(2) -0.012(2)
C10 0.112(5) 0.083(5) 0.290(11) 0.012(5) 0.096(6) -0.022(3)
C11 0.078(3) 0.183(7) 0.143(6) -0.097(5) 0.017(3) -0.020(4)
C12 0.096(3) 0.088(3) 0.080(3) 0.018(3) 0.042(3) -0.001(3)
C13 0.071(2) 0.055(2) 0.065(2) 0.0077(18) 0.0279(19) 0.0091(18)
C14 0.069(3) 0.101(4) 0.094(3) 0.044(3) 0.030(2) 0.028(2)
C15 0.060(2) 0.074(3) 0.102(4) 0.012(2) 0.027(2) 0.024(2)
C16 0.085(4) 0.178(5) 0.170(5) 0.039(5) 0.053(4) 0.051(4)
C17 0.186(6) 0.108(5) 0.187(7) -0.051(5) 0.115(5) -0.017(5)
C18 0.108(4) 0.075(3) 0.100(4) -0.020(3) 0.060(3) -0.001(3)
C19 0.111(4) 0.092(4) 0.108(4) -0.021(3) 0.073(3) -0.001(3)
C20 0.079(3) 0.089(3) 0.075(3) -0.001(2) 0.048(2) 0.000(2)
C21 0.103(5) 0.122(6) 0.145(7) -0.012(5) 0.089(5) -0.010(4)
C22 0.077(3) 0.083(3) 0.071(3) -0.006(2) 0.005(2) -0.019(3)
C23 0.057(2) 0.066(2) 0.0431(18) -0.0023(16) 0.0142(16) -0.0026(17)
C24 0.066(2) 0.071(3) 0.050(2) 0.0091(17) 0.0152(18) 0.0028(19)
C25 0.067(2) 0.052(2) 0.0502(19) 0.0023(15) 0.0292(18) 0.0036(17)
C26 0.096(3) 0.067(3) 0.071(3) 0.018(2) 0.029(2) 0.006(2)

loop_
_atom_type_symbol
_atom_type_description
_atom_type_scat_dispersion_real
_atom_type_scat_dispersion_imag
_atom_type_scat_source
C C 0.0033 0.0016 'International Tables Vol C Tables 4.2.6.8 and 6.1.1.4'
H H 0.0000 0.0000 'International Tables Vol C Tables 4.2.6.8 and 6.1.1.4'
N N 0.0061 0.0033 'International Tables Vol C Tables 4.2.6.8 and 6.1.1.4'
O O 0.0106 0.0060 'International Tables Vol C Tables 4.2.6.8 and 6.1.1.4'
F F 0.0171 0.0103 'International Tables Vol C Tables 4.2.6.8 and 6.1.1.4'
Tb Tb -0.1723 4.1537 'International Tables Vol C Tables 4.2.6.8 and 6.1.1.4'

loop_
_geom_angle_atom_site_label_1
_geom_angle_atom_site_label_2
_geom_angle_atom_site_label_3
_geom_angle
O1 Tb1 O6 86.26(10)
O1 Tb1 O3 97.25(10)
O6 Tb1 O3 143.80(9)
O1 Tb1 O7 143.69(9)
O6 Tb1 O7 109.44(10)
O3 Tb1 O7 88.79(9)
O1 Tb1 O5 143.23(10)
O6 Tb1 O5 72.81(10)
O3 Tb1 O5 83.83(10)
O7 Tb1 O5 72.91(10)
O1 Tb1 O8 81.27(9)
O6 Tb1 O8 73.79(9)
O3 Tb1 O8 142.41(9)
O7 Tb1 O8 72.69(9)
O5 Tb1 O8 119.37(11)
O1 Tb1 O4 71.43(10)
O6 Tb1 O4 74.93(10)
O3 Tb1 O4 72.22(9)
O7 Tb1 O4 143.32(9)
O5 Tb1 O4 74.04(11)
O8 Tb1 O4 139.38(9)
O1 Tb1 N3 69.71(9)
O6 Tb1 N3 139.90(9)
O3 Tb1 N3 73.09(9)
O7 Tb1 N3 78.08(9)
O5 Tb1 N3 143.08(9)
O8 Tb1 N3 71.24(9)
O4 Tb1 N3 122.94(9)
C16 F5 F6 50.8(8)
C16 F6 F5 43.8(7)
N1 O1 Tb1 125.6(2)
C13 O3 Tb1 135.5(2)
C15 O4 Tb1 134.5(3)
C18 O5 Tb1 133.1(3)
C20 O6 Tb1 134.1(3)
C23 O7 Tb1 134.7(2)
C25 O8 Tb1 134.0(2)
O1 N1 C1 126.8(3)
O1 N1 C6 120.3(3)
C1 N1 C6 112.8(3)
O2 N2 C1 127.5(3)
O2 N2 C9 121.4(4)
C1 N2 C9 111.1(3)
C3 N3 C2 115.1(3)
C3 N3 Tb1 118.2(2)
C2 N3 Tb1 126.7(2)
C2 N4 C5 116.4(3)
N1 C1 N2 108.8(3)
N1 C1 C2 125.8(3)
N2 C1 C2 125.2(3)
N4 C2 N3 127.1(3)
N4 C2 C1 114.2(3)
N3 C2 C1 118.6(3)
N3 C3 C4 121.7(4)
N3 C3 H2 119.1
C4 C3 H2 119.1
C5 C4 C3 117.4(4)
C5 C4 H3 121.3
C3 C4 H3 121.3
N4 C5 C4 122.1(4)
N4 C5 H4 118.9
C4 C5 H4 118.9
N1 C6 C8 110.0(4)
N1 C6 C7 105.7(3)
C8 C6 C7 109.3(4)
N1 C6 C9 100.4(3)
C8 C6 C9 116.8(4)
C7 C6 C9 113.6(5)
C6 C7 H10A 109.5
C6 C7 H10B 109.5
H10A C7 H10B 109.5
C6 C7 H10C 109.5
H10A C7 H10C 109.5
H10B C7 H10C 109.5
C6 C8 H11A 109.5
C6 C8 H11B 109.5
H11A C8 H11B 109.5
C6 C8 H11C 109.5
H11A C8 H11C 109.5
H11B C8 H11C 109.5
N2 C9 C10 109.6(4)
N2 C9 C6 100.8(3)
C10 C9 C6 116.0(5)
N2 C9 C11 105.5(4)
C10 C9 C11 110.6(6)
C6 C9 C11 113.3(5)
C9 C10 H9A 109.5
C9 C10 H9B 109.5
H9A C10 H9B 109.5
C9 C10 H9C 109.5
H9A C10 H9C 109.5
H9B C10 H9C 109.5
C9 C11 H8A 109.5
C9 C11 H8B 109.5
H8A C11 H8B 109.5
C9 C11 H8C 109.5
H8A C11 H8C 109.5
H8B C11 H8C 109.5
F1' C12 F2' 108.8(8)
F1' C12 F3' 113.7(10)
F2' C12 F3' 96.7(8)
F2 C12 F3 110.3(7)
F2 C12 F1 109.3(8)
F3 C12 F1 102.4(7)
F1' C12 C13 113.4(7)
F2 C12 C13 112.8(7)
F2' C12 C13 114.6(6)
F3' C12 C13 108.6(5)
F3 C12 C13 112.0(4)
F1 C12 C13 109.6(5)
O3 C13 C14 128.2(4)
O3 C13 C12 114.8(4)
C14 C13 C12 116.9(4)
C13 C14 C15 121.7(4)
C13 C14 H14 119.2
C15 C14 H14 119.2
O4 C15 C14 127.2(4)
O4 C15 C16 114.7(5)
C14 C15 C16 118.0(5)
F5 C16 F4 108.7(11)
F5 C16 F6 85.3(10)
F4 C16 F6 110.8(11)
F4' C16 F5' 119.8(10)
F5 C16 C15 115.5(11)
F4 C16 C15 117.9(9)
F6 C16 C15 114.0(8)
F4' C16 C15 112.4(8)
F5' C16 C15 112.0(7)
F4' C16 F6' 114.8(9)
F5' C16 F6' 96.9(9)
C15 C16 F6' 98.0(7)
F8 C17 F7 110.4(13)
F7' C17 F8' 108.8(12)
F7' C17 F9' 111.0(12)
F8' C17 F9' 107.1(12)
F8 C17 F9 107.4(13)
F7 C17 F9 102.8(11)
F8 C17 C18 117.4(8)
F7' C17 C18 115.8(9)
F7 C17 C18 114.2(9)
F8' C17 C18 110.7(8)
F9' C17 C18 103.0(8)
F9 C17 C18 102.9(9)
O5 C18 C19 127.2(5)
O5 C18 C17 114.6(5)
C19 C18 C17 118.2(5)
C20 C19 C18 122.3(4)
C20 C19 H19 118.9
C18 C19 H19 118.9
O6 C20 C19 127.4(4)
O6 C20 C21 113.3(5)
C19 C20 C21 119.3(5)
F12' C21 F11' 108.7(13)
F11 C21 F10 117.8(11)
F11 C21 F12 110.0(12)
F10 C21 F12 96.8(10)
F12' C21 F10' 106.4(12)
F11' C21 F10' 96.8(12)
F12' C21 C20 118.0(10)
F11 C21 C20 112.6(9)
F11' C21 C20 117.0(7)
F10 C21 C20 111.1(7)
F12 C21 C20 106.9(7)
F10' C21 C20 107.3(7)
F15 C22 F13 109.5(5)
F15 C22 F14 107.8(5)
F13 C22 F14 99.7(5)
F15 C22 C23 115.3(4)
F13 C22 C23 113.0(4)
F14 C22 C23 110.3(4)
O7 C23 C24 127.1(4)
O7 C23 C22 114.6(4)
C24 C23 C22 118.3(4)
C23 C24 C25 122.8(4)
C23 C24 H24 118.6
C25 C24 H24 118.6
O8 C25 C24 127.3(3)
O8 C25 C26 113.6(3)
C24 C25 C26 119.1(4)
F18 C26 F16 106.3(4)
F18 C26 F17 107.8(4)
F16 C26 F17 106.6(4)
F18 C26 C25 111.2(3)
F16 C26 C25 111.2(4)
F17 C26 C25 113.4(4)

loop_
_geom_bond_atom_site_label_1
_geom_bond_atom_site_label_2
_geom_bond_distance
Tb1 O1 2.304(3)
Tb1 O6 2.323(3)
Tb1 O3 2.327(2)
Tb1 O7 2.341(3)
Tb1 O5 2.372(3)
Tb1 O8 2.380(3)
Tb1 O4 2.382(3)
Tb1 N3 2.637(3)
F1 C12 1.371(10)
F2 C12 1.255(11)
F3 C12 1.343(8)
F4 C16 1.247(13)
F5 C16 1.149(14)
F5 F6 1.653(17)
F6 C16 1.286(13)
F7 C17 1.279(13)
F8 C17 1.198(14)
F9 C17 1.490(17)
F10 C21 1.378(12)
F11 C21 1.258(16)
F12 C21 1.399(14)
F3' C12 1.339(9)
F2' C12 1.310(11)
F1' C12 1.179(11)
F5' C16 1.369(12)
F4' C16 1.319(13)
F6' C16 1.642(14)
F9' C17 1.483(17)
F7' C17 1.232(13)
F8' C17 1.359(14)
F10' C21 1.446(13)
F11' C21 1.271(14)
F12' C21 1.141(15)
F13 C22 1.292(6)
F14 C22 1.319(6)
F15 C22 1.248(6)
F16 C26 1.314(5)
F17 C26 1.317(5)
F18 C26 1.313(5)
O1 N1 1.301(4)
O2 N2 1.255(4)
O3 C13 1.247(4)
O4 C15 1.236(5)
O5 C18 1.239(5)
O6 C20 1.246(5)
O7 C23 1.262(4)
O8 C25 1.241(4)
N1 C1 1.321(4)
N1 C6 1.502(5)
N2 C1 1.339(5)
N2 C9 1.501(5)
N3 C3 1.346(4)
N3 C2 1.347(4)
N4 C2 1.315(4)
N4 C5 1.326(5)
C1 C2 1.474(5)
C3 C4 1.378(5)
C3 H2 0.9300
C4 C5 1.377(6)
C4 H3 0.9300
C5 H4 0.9300
C6 C8 1.505(6)
C6 C7 1.533(7)
C6 C9 1.535(7)
C7 H10A 0.9600
C7 H10B 0.9600
C7 H10C 0.9600
C8 H11A 0.9600
C8 H11B 0.9600
C8 H11C 0.9600
C9 C10 1.511(8)
C9 C11 1.539(8)
C10 H9A 0.9600
C10 H9B 0.9600
C10 H9C 0.9600
C11 H8A 0.9600
C11 H8B 0.9600
C11 H8C 0.9600
C12 C13 1.535(6)
C13 C14 1.359(5)
C14 C15 1.395(6)
C14 H14 0.9300
C15 C16 1.524(7)
C17 C18 1.522(9)
C18 C19 1.396(7)
C19 C20 1.366(6)
C19 H19 0.9300
C20 C21 1.523(7)
C22 C23 1.525(6)
C23 C24 1.367(5)
C24 C25 1.389(5)
C24 H24 0.9300
C25 C26 1.529(5)

loop_
_geom_hbond_atom_site_label_D
_geom_hbond_atom_site_label_H
_geom_hbond_atom_site_label_A
_geom_hbond_distance_DH
_geom_hbond_distance_HA
_geom_hbond_distance_DA
_geom_hbond_angle_DHA
_geom_hbond_site_symmetry_A
C3 H2 O2 0.93 2.52 3.081(5) 118.9 2_656
C4 H3 O2 0.93 2.57 3.088(6) 115.3 2_656

loop_
_geom_torsion_atom_site_label_1
_geom_torsion_atom_site_label_2
_geom_torsion_atom_site_label_3
_geom_torsion_atom_site_label_4
_geom_torsion
Tb1 O1 N1 C1 -49.8(5)
Tb1 O1 N1 C6 125.3(3)
O1 N1 C1 N2 178.1(3)
C6 N1 C1 N2 2.7(4)
O1 N1 C1 C2 -6.7(6)
C6 N1 C1 C2 177.9(4)
O2 N2 C1 N1 -167.6(4)
C9 N2 C1 N1 13.9(5)
O2 N2 C1 C2 17.1(7)
C9 N2 C1 C2 -161.3(4)
C5 N4 C2 N3 -0.4(6)
C5 N4 C2 C1 176.5(3)
C3 N3 C2 N4 -0.1(5)
Tb1 N3 C2 N4 -179.6(3)
C3 N3 C2 C1 -176.9(3)
Tb1 N3 C2 C1 3.6(4)
N1 C1 C2 N4 -150.1(4)
N2 C1 C2 N4 24.4(5)
N1 C1 C2 N3 27.2(5)
N2 C1 C2 N3 -158.4(3)
C2 N3 C3 C4 1.2(5)
Tb1 N3 C3 C4 -179.2(3)
N3 C3 C4 C5 -1.8(6)
C2 N4 C5 C4 -0.2(6)
C3 C4 C5 N4 1.2(7)
O1 N1 C6 C8 43.5(5)
C1 N1 C6 C8 -140.7(4)
O1 N1 C6 C7 -74.4(5)
C1 N1 C6 C7 101.3(4)
O1 N1 C6 C9 167.2(3)
C1 N1 C6 C9 -17.0(5)
O2 N2 C9 C10 35.0(7)
C1 N2 C9 C10 -146.5(5)
O2 N2 C9 C6 157.8(4)
C1 N2 C9 C6 -23.6(5)
O2 N2 C9 C11 -84.1(6)
C1 N2 C9 C11 94.4(5)
N1 C6 C9 N2 22.3(4)
C8 C6 C9 N2 141.1(4)
C7 C6 C9 N2 -90.1(4)
N1 C6 C9 C10 140.5(5)
C8 C6 C9 C10 -100.7(6)
C7 C6 C9 C10 28.1(6)
N1 C6 C9 C11 -89.9(5)
C8 C6 C9 C11 28.9(6)
C7 C6 C9 C11 157.7(4)
Tb1 O3 C13 C14 7.8(7)
Tb1 O3 C13 C12 -172.9(3)
F1' C12 C13 O3 -82.8(10)
F2 C12 C13 O3 111.5(8)
F2' C12 C13 O3 151.4(7)
F3' C12 C13 O3 44.7(9)
F3 C12 C13 O3 -13.6(8)
F1 C12 C13 O3 -126.5(7)
F1' C12 C13 C14 96.6(10)
F2 C12 C13 C14 -69.1(9)
F2' C12 C13 C14 -29.2(9)
F3' C12 C13 C14 -135.9(8)
F3 C12 C13 C14 165.7(6)
F1 C12 C13 C14 52.9(8)
O3 C13 C14 C15 0.6(8)
C12 C13 C14 C15 -178.6(5)
Tb1 O4 C15 C14 -1.6(8)
Tb1 O4 C15 C16 176.4(5)
C13 C14 C15 O4 -3.6(9)
C13 C14 C15 C16 178.4(6)
F6 F5 C16 F4 110.4(12)
F6 F5 C16 C15 -114.5(11)
F5 F6 C16 F4 -108.3(12)
F5 F6 C16 C15 115.9(13)
O4 C15 C16 F5 88.4(12)
C14 C15 C16 F5 -93.4(12)
O4 C15 C16 F4 -140.6(11)
C14 C15 C16 F4 37.6(14)
O4 C15 C16 F6 -8.1(13)
C14 C15 C16 F6 170.0(9)
O4 C15 C16 F4' -51.6(12)
C14 C15 C16 F4' 126.6(10)
O4 C15 C16 F5' 170.1(8)
C14 C15 C16 F5' -11.7(12)
O4 C15 C16 F6' 69.4(8)
C14 C15 C16 F6' -112.4(7)
Tb1 O5 C18 C19 7.5(9)
Tb1 O5 C18 C17 -171.4(6)
F8 C17 C18 O5 -7.7(18)
F7' C17 C18 O5 164.9(13)
F7 C17 C18 O5 -139.3(12)
F8' C17 C18 O5 40.4(14)
F9' C17 C18 O5 -73.8(11)
F9 C17 C18 O5 110.0(10)
F8 C17 C18 C19 173.3(14)
F7' C17 C18 C19 -14.1(17)
F7 C17 C18 C19 41.7(16)
F8' C17 C18 C19 -138.5(10)
F9' C17 C18 C19 107.3(11)
F9 C17 C18 C19 -69.0(12)
O5 C18 C19 C20 5.0(10)
C17 C18 C19 C20 -176.2(7)
Tb1 O6 C20 C19 -17.5(8)
Tb1 O6 C20 C21 162.8(5)
C18 C19 C20 O6 -0.2(9)
C18 C19 C20 C21 179.5(6)
O6 C20 C21 F12' -121.8(16)
C19 C20 C21 F12' 58.6(17)
O6 C20 C21 F11 58.4(14)
C19 C20 C21 F11 -121.3(13)
O6 C20 C21 F11' 10.9(16)
C19 C20 C21 F11' -168.8(13)
O6 C20 C21 F10 -167.0(8)
C19 C20 C21 F10 13.3(11)
O6 C20 C21 F12 -62.5(11)
C19 C20 C21 F12 117.8(9)
O6 C20 C21 F10' 118.2(9)
C19 C20 C21 F10' -61.5(11)
Tb1 O7 C23 C24 11.2(6)
Tb1 O7 C23 C22 -168.2(3)
F15 C22 C23 O7 164.9(5)
F13 C22 C23 O7 37.9(6)
F14 C22 C23 O7 -72.7(6)
F15 C22 C23 C24 -14.6(7)
F13 C22 C23 C24 -141.6(5)
F14 C22 C23 C24 107.8(5)
O7 C23 C24 C25 0.2(6)
C22 C23 C24 C25 179.6(4)
Tb1 O8 C25 C24 -4.9(6)
Tb1 O8 C25 C26 175.3(3)
C23 C24 C25 O8 -3.2(6)
C23 C24 C25 C26 176.6(4)
O8 C25 C26 F18 58.6(5)
C24 C25 C26 F18 -121.3(4)
O8 C25 C26 F16 -59.7(5)
C24 C25 C26 F16 120.5(4)
O8 C25 C26 F17 -179.8(4)
C24 C25 C26 F17 0.4(6)
